data_4518272
loop_
_publ_author_name
'Benedikter, Mathis'
'Musso, Janis'
'Kesharwani, Manoj K.'
'Sterz, K. Leonard'
'Elser, Iris'
'Ziegler, Felix'
'Fischer, Felix'
'Plietker, Bernd'
'Frey, Wolfgang'
'K\"astner, Johannes'
'Winkler, Mario'
'van Slageren, Joris'
'Nowakowski, Michal'
'Bauer, Matthias'
'Buchmeiser, Michael R.'

_publ_section_title
;
 Charge Distribution in Cationic Molybdenum Imido Alkylidene
 N-Heterocyclic Carbene Complexes: A Combined X-ray, XAS, XES, DFT,
 M\"ossbauer, and Catalysis Approach
;
_journal_name_full 'ACS Catalysis'
_journal_page_first 14810
_journal_page_last 14823
_journal_paper_doi 10.1021/acscatal.0c03978
_journal_year 2020
_chemical_formula_moiety 'C43 H47 F9 Mo N3 O, C32 H12 B F24'
_chemical_formula_sum 'C75 H59 B F33 Mo N3 O'
_chemical_formula_weight 1752.00
_chemical_name_common 4
_space_group_crystal_system triclinic
_space_group_IT_number 2
_space_group_name_Hall '-P 1'
_space_group_name_H-M_alt 'P -1'
_atom_sites_solution_hydrogens geom
_atom_sites_solution_primary iterative
_atom_sites_solution_secondary difmap
_audit_creation_method SHELXL-2016/4
_cell_angle_alpha 104.613(3)
_cell_angle_beta 96.591(3)
_cell_angle_gamma 92.480(2)
_cell_formula_units_Z 2
_cell_length_a 12.8175(6)
_cell_length_b 15.5311(8)
_cell_length_c 20.3008(10)
_cell_measurement_reflns_used 15826
_cell_measurement_temperature 135(2)
_cell_measurement_theta_max 28.448
_cell_measurement_theta_min 1.484
_cell_volume 3873.7(3)
_computing_cell_refinement 'Bruker APEXII Software Suite, 2008'
_computing_data_collection 'Bruker APEXII Software Suite, 2008'
_computing_data_reduction 'Bruker APEXII Software Suite, 2008'
_computing_molecular_graphics 'SHELXTL-plus, XP (Sheldrick, 2001)'
_computing_structure_refinement 'SHELXL-2016/4 (Sheldrick, 2016)'
_computing_structure_solution 'SHELXS-2016/4 (Sheldrick, 2016)'
_diffrn_ambient_temperature 135(2)
_diffrn_measured_fraction_theta_full 0.992
_diffrn_measured_fraction_theta_max 0.983
_diffrn_measurement_device_type 'Bruker Kappa APEXII Duo'
_diffrn_measurement_method 'Omega + Phi Scans'
_diffrn_radiation_type MoK\a
_diffrn_radiation_wavelength 0.71073
_diffrn_reflns_av_R_equivalents 0.0366
_diffrn_reflns_av_unetI/netI 0.0380
_diffrn_reflns_Laue_measured_fraction_full 0.992
_diffrn_reflns_Laue_measured_fraction_max 0.983
_diffrn_reflns_limit_h_max 17
_diffrn_reflns_limit_h_min -17
_diffrn_reflns_limit_k_max 20
_diffrn_reflns_limit_k_min -20
_diffrn_reflns_limit_l_max 27
_diffrn_reflns_limit_l_min -27
_diffrn_reflns_number 83141
_diffrn_reflns_point_group_measured_fraction_full 0.992
_diffrn_reflns_point_group_measured_fraction_max 0.983
_diffrn_reflns_theta_full 25.242
_diffrn_reflns_theta_max 28.448
_diffrn_reflns_theta_min 1.484
_diffrn_source 'fine-focus sealed tube'
_exptl_absorpt_coefficient_mu 0.294
_exptl_absorpt_correction_T_max 0.9364
_exptl_absorpt_correction_T_min 0.8787
_exptl_absorpt_correction_type numerical
_exptl_absorpt_process_details 'SADABS (Bruker, 2008)'
_exptl_crystal_colour yellow
_exptl_crystal_density_diffrn 1.502
_exptl_crystal_description prism
_exptl_crystal_F_000 1764
_exptl_crystal_size_max 0.413
_exptl_crystal_size_mid 0.350
_exptl_crystal_size_min 0.346
_refine_diff_density_max 1.806
_refine_diff_density_min -0.861
_refine_diff_density_rms 0.103
_refine_ls_extinction_method none
_refine_ls_goodness_of_fit_ref 1.043
_refine_ls_hydrogen_treatment constr
_refine_ls_matrix_type full
_refine_ls_number_parameters 1168
_refine_ls_number_reflns 19226
_refine_ls_number_restraints 200
_refine_ls_restrained_S_all 1.071
_refine_ls_R_factor_all 0.0836
_refine_ls_R_factor_gt 0.0672
_refine_ls_shift/su_max 0.035
_refine_ls_shift/su_mean 0.000
_refine_ls_structure_factor_coef Fsqd
_refine_ls_weighting_details 'w=1/[\s^2^(Fo^2^)+(0.0386P)^2^+19.8000P] where P=(Fo^2^+2Fc^2^)/3'
_refine_ls_weighting_scheme calc
_refine_ls_wR_factor_gt 0.1649
_refine_ls_wR_factor_ref 0.1709
_reflns_Friedel_coverage 0.000
_reflns_number_gt 15826
_reflns_number_total 19226
_reflns_threshold_expression 'I > 2\s(I)'
_cod_data_source_file cs0c03978_si_004.cif
_cod_data_source_block buch267_sq
_cod_database_code 4518272
_shelx_shelxl_version_number 2016/4
_shelx_space_group_comment
;
The symmetry employed for this shelxl refinement is uniquely defined
by the following loop, which should always be used as a source of
symmetry information in preference to the above space-group names.
They are only intended as comments.
;
_shelx_estimated_absorpt_t_min 0.888
_shelx_estimated_absorpt_t_max 0.905

loop_
_space_group_symop_operation_xyz
'x, y, z'
'-x, -y, -z'

loop_
_atom_site_label
_atom_site_type_symbol
_atom_site_fract_x
_atom_site_fract_y
_atom_site_fract_z
_atom_site_U_iso_or_equiv
_atom_site_adp_type
_atom_site_occupancy
_atom_site_site_symmetry_order
_atom_site_calc_flag
_atom_site_refinement_flags_posn
_atom_site_refinement_flags_adp
_atom_site_refinement_flags_occupancy
_atom_site_disorder_assembly
_atom_site_disorder_group
MO1 Mo 0.96644(2) 0.73351(2) 0.73487(2) 0.01736(8) Uani 1 1 d . . . . .
O1 O 0.8518(2) 0.64513(18) 0.73195(14) 0.0271(6) Uani 1 1 d . . . . .
N1 N 1.0820(3) 0.8641(2) 0.87731(17) 0.0287(7) Uani 1 1 d . . . . .
C1 C 1.0767(3) 0.7870(2) 0.82854(18) 0.0218(7) Uani 1 1 d . . . . .
N2 N 1.1526(3) 0.7379(2) 0.84508(16) 0.0258(7) Uani 1 1 d . . . . .
C2 C 1.1634(4) 0.8668(3) 0.9352(3) 0.0498(14) Uani 1 1 d . . . . .
H2A H 1.131355 0.865201 0.977093 0.060 Uiso 1 1 calc R U . . .
H2B H 1.212135 0.920969 0.945207 0.060 Uiso 1 1 calc R U . . .
N3 N 1.0607(2) 0.7160(2) 0.68037(15) 0.0221(6) Uani 1 1 d . . . . .
C3 C 1.2196(4) 0.7835(3) 0.9102(2) 0.0393(11) Uani 1 1 d . . . . .
H3A H 1.292118 0.798377 0.902091 0.047 Uiso 1 1 calc R U . . .
H3B H 1.222468 0.746307 0.943375 0.047 Uiso 1 1 calc R U . . .
C4 C 1.0042(3) 0.9285(3) 0.88314(19) 0.0271(8) Uani 1 1 d . . . . .
C5 C 0.9065(3) 0.9058(3) 0.9011(2) 0.0302(8) Uani 1 1 d . . . . .
C6 C 0.8303(3) 0.9669(3) 0.9025(2) 0.0303(8) Uani 1 1 d . . . . .
H6 H 0.762225 0.951790 0.912377 0.036 Uiso 1 1 calc R U . . .
C7 C 0.8504(3) 1.0490(3) 0.8899(2) 0.0316(9) Uani 1 1 d . . . . .
C8 C 0.9502(3) 1.0713(3) 0.8772(2) 0.0330(9) Uani 1 1 d . . . . .
H8 H 0.965470 1.128766 0.870780 0.040 Uiso 1 1 calc R U . . .
C9 C 1.0294(3) 1.0120(3) 0.8737(2) 0.0313(9) Uani 1 1 d . . . . .
C10 C 0.8834(4) 0.8192(3) 0.9190(3) 0.0450(11) Uani 1 1 d . . . . .
H10A H 0.813792 0.818641 0.934466 0.067 Uiso 1 1 calc R U . . .
H10B H 0.936978 0.813219 0.955837 0.067 Uiso 1 1 calc R U . . .
H10C H 0.884594 0.769279 0.878465 0.067 Uiso 1 1 calc R U . . .
C11 C 0.7646(4) 1.1121(3) 0.8896(3) 0.0411(11) Uani 1 1 d . . . . .
H11A H 0.739466 1.112168 0.842166 0.062 Uiso 1 1 calc R U . . .
H11B H 0.792376 1.172387 0.915486 0.062 Uiso 1 1 calc R U . . .
H11C H 0.706154 1.092731 0.910940 0.062 Uiso 1 1 calc R U . . .
C12 C 1.1371(4) 1.0386(3) 0.8589(3) 0.0466(12) Uani 1 1 d . . . . .
H12A H 1.185012 1.057481 0.902017 0.070 Uiso 1 1 calc R U . . .
H12B H 1.132237 1.087975 0.837020 0.070 Uiso 1 1 calc R U . . .
H12C H 1.163964 0.987538 0.828155 0.070 Uiso 1 1 calc R U . . .
C13 C 1.1636(3) 0.6471(2) 0.80979(19) 0.0239(7) Uani 1 1 d . . . . .
C14 C 1.0924(3) 0.5807(3) 0.81727(19) 0.0248(7) Uani 1 1 d . . . . .
C15 C 1.1007(3) 0.4934(3) 0.7800(2) 0.0279(8) Uani 1 1 d . . . . .
H15 H 1.051014 0.447761 0.782970 0.034 Uiso 1 1 calc R U . . .
C16 C 1.1797(3) 0.4710(3) 0.7384(2) 0.0300(8) Uani 1 1 d . . . . .
C17 C 1.2529(3) 0.5384(3) 0.7359(2) 0.0300(8) Uani 1 1 d . . . . .
H17 H 1.308854 0.523475 0.709158 0.036 Uiso 1 1 calc R U . . .
C18 C 1.2471(3) 0.6267(3) 0.7711(2) 0.0281(8) Uani 1 1 d . . . . .
C19 C 1.0126(3) 0.5996(3) 0.8668(2) 0.0326(9) Uani 1 1 d . . . . .
H19A H 1.045888 0.638978 0.910499 0.049 Uiso 1 1 calc R U . . .
H19B H 0.985311 0.543477 0.874409 0.049 Uiso 1 1 calc R U . . .
H19C H 0.954471 0.628733 0.847725 0.049 Uiso 1 1 calc R U . . .
C20 C 1.1872(4) 0.3765(3) 0.6983(2) 0.0417(11) Uani 1 1 d . . . . .
H20A H 1.179260 0.373388 0.649118 0.063 Uiso 1 1 calc R U . . .
H20B H 1.131252 0.337880 0.707602 0.063 Uiso 1 1 calc R U . . .
H20C H 1.255944 0.356487 0.711862 0.063 Uiso 1 1 calc R U . . .
C21 C 1.3297(3) 0.6967(3) 0.7689(3) 0.0388(10) Uani 1 1 d . . . . .
H21A H 1.387856 0.700322 0.805591 0.058 Uiso 1 1 calc R U . . .
H21B H 1.299200 0.754533 0.775332 0.058 Uiso 1 1 calc R U . . .
H21C H 1.356292 0.681001 0.724339 0.058 Uiso 1 1 calc R U . . .
C22 C 1.1307(3) 0.6901(3) 0.6333(2) 0.0332(9) Uani 1 1 d . . . . .
C23 C 1.2136(4) 0.7508(4) 0.6308(3) 0.0476(13) Uani 1 1 d . . . . .
C24 C 1.2843(5) 0.7193(7) 0.5845(4) 0.082(3) Uani 1 1 d . . . . .
H24 H 1.341171 0.758277 0.580617 0.098 Uiso 1 1 calc R U . . .
C25 C 1.2730(5) 0.6323(7) 0.5441(4) 0.086(3) Uani 1 1 d . . . . .
H25 H 1.323006 0.611946 0.513684 0.103 Uiso 1 1 calc R U . . .
C26 C 1.1917(4) 0.5760(5) 0.5475(3) 0.0658(19) Uani 1 1 d . . . . .
H26 H 1.184815 0.517044 0.518357 0.079 Uiso 1 1 calc R U . . .
C27 C 1.1178(3) 0.6018(4) 0.5924(2) 0.0402(11) Uani 1 1 d . . . . .
C28 C 1.2265(4) 0.8435(4) 0.6754(3) 0.0589(17) Uani 1 1 d . . . . .
H28A H 1.205044 0.884944 0.647920 0.088 Uiso 1 1 calc R U . . .
H28B H 1.300479 0.858320 0.695148 0.088 Uiso 1 1 calc R U . . .
H28C H 1.182477 0.848510 0.712354 0.088 Uiso 1 1 calc R U . . .
C29 C 1.0287(4) 0.5404(3) 0.5971(2) 0.0417(11) Uani 1 1 d . . . . .
H29A H 1.037017 0.528558 0.642535 0.063 Uiso 1 1 calc R U . . .
H29B H 1.027979 0.484242 0.561676 0.063 Uiso 1 1 calc R U . . .
H29C H 0.962323 0.567938 0.590277 0.063 Uiso 1 1 calc R U . . .
C30 C 0.9103(3) 0.8361(2) 0.71594(18) 0.0220(7) Uani 1 1 d . . . . .
H30 H 0.871347 0.862696 0.751886 0.026 Uiso 1 1 calc R U . . .
C31 C 0.9048(3) 0.8917(3) 0.66403(19) 0.0264(8) Uani 1 1 d . . . . .
C32 C 0.7898(4) 0.9151(3) 0.6500(2) 0.0382(10) Uani 1 1 d . . . . .
H32A H 0.743879 0.860033 0.632369 0.057 Uiso 1 1 calc R U . . .
H32B H 0.784965 0.950242 0.616028 0.057 Uiso 1 1 calc R U . . .
H32C H 0.767594 0.949965 0.692792 0.057 Uiso 1 1 calc R U . . .
C33 C 0.9724(4) 0.9794(3) 0.6958(2) 0.0420(11) Uani 1 1 d . . . . .
H33A H 0.946767 1.010890 0.738366 0.063 Uiso 1 1 calc R U . . .
H33B H 0.967833 1.016884 0.663404 0.063 Uiso 1 1 calc R U . . .
H33C H 1.045861 0.966617 0.705841 0.063 Uiso 1 1 calc R U . . .
C34 C 0.9382(3) 0.8387(3) 0.59662(19) 0.0253(7) Uani 1 1 d . . . . .
C35 C 1.0175(3) 0.8692(3) 0.5652(2) 0.0376(10) Uani 1 1 d . . . . .
H35 H 1.053739 0.925952 0.585895 0.045 Uiso 1 1 calc R U . . .
C36 C 1.0445(4) 0.8181(4) 0.5041(2) 0.0471(13) Uani 1 1 d . . . . .
H36 H 1.098695 0.840212 0.483154 0.057 Uiso 1 1 calc R U . . .
C37 C 0.9939(4) 0.7363(4) 0.4737(2) 0.0451(12) Uani 1 1 d . . . . .
H37 H 1.014337 0.700725 0.432487 0.054 Uiso 1 1 calc R U . . .
C38 C 0.9130(4) 0.7054(3) 0.5029(2) 0.0357(9) Uani 1 1 d . . . . .
H38 H 0.876026 0.649165 0.481182 0.043 Uiso 1 1 calc R U . . .
C39 C 0.8859(3) 0.7560(3) 0.56361(19) 0.0259(8) Uani 1 1 d . . . . .
H39 H 0.830108 0.734109 0.583438 0.031 Uiso 1 1 calc R U . . .
C40 C 0.7517(3) 0.6060(3) 0.7180(2) 0.0290(8) Uani 1 1 d D . . . .
C41 C 0.7384(7) 0.5463(6) 0.7665(5) 0.057(2) Uani 0.674(5) 1 d . U P A 1
F1 F 0.8165(15) 0.4861(11) 0.7588(9) 0.065(5) Uani 0.674(5) 1 d . U P A 1
F2 F 0.7365(7) 0.5974(5) 0.8299(4) 0.0485(16) Uani 0.674(5) 1 d . U P A 1
F3 F 0.6480(4) 0.4944(4) 0.7457(3) 0.0695(15) Uani 0.674(5) 1 d . U P A 1
C42 C 0.7287(7) 0.5508(6) 0.6418(5) 0.056(2) Uani 0.674(5) 1 d . U P A 1
F4 F 0.7635(10) 0.5918(10) 0.5992(7) 0.0399(19) Uani 0.674(5) 1 d . U P A 1
F5 F 0.7736(5) 0.4719(3) 0.6381(3) 0.0677(16) Uani 0.674(5) 1 d . U P A 1
F6 F 0.6222(6) 0.5392(6) 0.6239(4) 0.083(2) Uani 0.674(5) 1 d . U P A 1
C43 C 0.6760(7) 0.6815(6) 0.7296(5) 0.055(2) Uani 0.674(5) 1 d . U P A 1
F7 F 0.6711(7) 0.7212(6) 0.6778(4) 0.0444(17) Uani 0.674(5) 1 d . U P A 1
F8 F 0.6957(11) 0.7372(9) 0.7899(7) 0.142(5) Uani 0.674(5) 1 d . U P A 1
F9 F 0.5814(5) 0.6536(5) 0.7408(5) 0.093(2) Uani 0.674(5) 1 d . U P A 1
C41A C 0.7667(11) 0.5007(9) 0.7040(8) 0.039(3) Uani 0.326(5) 1 d . U P A 2
F1A F 0.817(2) 0.4979(17) 0.7737(16) 0.035(4) Uani 0.326(5) 1 d . U P A 2
F2A F 0.6880(12) 0.4491(8) 0.6770(10) 0.106(5) Uani 0.326(5) 1 d . U P A 2
F3A F 0.8409(10) 0.4816(8) 0.6537(7) 0.0695(15) Uani 0.326(5) 1 d . U P A 2
C42A C 0.6905(8) 0.6211(7) 0.6506(6) 0.019(2) Uani 0.326(5) 1 d . U P A 2
F4A F 0.739(2) 0.600(3) 0.6023(19) 0.063(8) Uani 0.326(5) 1 d . U P A 2
F5A F 0.5920(9) 0.5851(8) 0.6410(7) 0.054(3) Uani 0.326(5) 1 d . U P A 2
F6A F 0.6817(15) 0.7024(12) 0.6550(7) 0.036(3) Uani 0.326(5) 1 d . U P A 2
C43A C 0.6960(10) 0.6527(7) 0.7809(5) 0.057(4) Uani 0.326(5) 1 d D U P A 2
F7A F 0.7372(15) 0.6338(9) 0.8394(8) 0.054(4) Uani 0.326(5) 1 d D U P A 2
F8A F 0.7170(8) 0.7427(6) 0.7881(6) 0.026(2) Uani 0.326(5) 1 d D U P A 2
F9A F 0.5975(13) 0.6170(15) 0.7637(13) 0.171(11) Uani 0.326(5) 1 d D U P A 2
B1 B 0.5016(3) 0.7412(3) 0.2133(2) 0.0198(7) Uani 1 1 d . . . . .
C44 C 0.5615(3) 0.6602(2) 0.16966(18) 0.0202(7) Uani 1 1 d . . . . .
C45 C 0.5220(3) 0.5713(2) 0.14483(19) 0.0232(7) Uani 1 1 d . . . . .
H45 H 0.454403 0.554385 0.154381 0.028 Uiso 1 1 calc R U . . .
C46 C 0.5784(3) 0.5068(3) 0.1066(2) 0.0258(8) Uani 1 1 d . . . . .
C47 C 0.6773(3) 0.5279(3) 0.0914(2) 0.0280(8) Uani 1 1 d . . . . .
H47 H 0.715156 0.483834 0.064476 0.034 Uiso 1 1 calc R U . . .
C48 C 0.7191(3) 0.6153(3) 0.1166(2) 0.0263(8) Uani 1 1 d . . . . .
C49 C 0.6635(3) 0.6793(3) 0.15522(19) 0.0238(7) Uani 1 1 d . . . . .
H49 H 0.695218 0.738304 0.172689 0.029 Uiso 1 1 calc R U . . .
C50 C 0.5295(4) 0.4135(3) 0.0790(2) 0.0347(9) Uani 1 1 d . . . . .
F50A F 0.4846(5) 0.3841(3) 0.1269(3) 0.0591(16) Uani 0.757(10) 1 d . U P B 1
F50B F 0.6007(4) 0.3539(3) 0.0630(3) 0.066(2) Uani 0.757(10) 1 d . U P B 1
F50C F 0.4567(7) 0.4044(4) 0.0282(4) 0.088(3) Uani 0.757(10) 1 d . U P B 1
F50D F 0.5458(14) 0.3789(10) 0.0112(8) 0.063(6) Uani 0.243(10) 1 d . U P B 2
F50E F 0.547(2) 0.3608(12) 0.1107(11) 0.084(7) Uani 0.243(10) 1 d . U P B 2
F50F F 0.4260(13) 0.4098(12) 0.0668(12) 0.070(6) Uani 0.243(10) 1 d . U P B 2
C51 C 0.8228(3) 0.6434(3) 0.0984(2) 0.0357(10) Uani 1 1 d . . . . .
F51A F 0.8821(2) 0.5754(2) 0.07980(18) 0.0561(8) Uani 1 1 d . . . . .
F51B F 0.8817(2) 0.7000(2) 0.15191(18) 0.0611(9) Uani 1 1 d . . . . .
F51C F 0.8131(2) 0.6842(3) 0.0489(2) 0.0751(12) Uani 1 1 d . . . . .
C52 C 0.5116(3) 0.8291(2) 0.18274(18) 0.0207(7) Uani 1 1 d . . . . .
C53 C 0.5351(3) 0.8232(3) 0.11627(19) 0.0235(7) Uani 1 1 d . . . . .
H53 H 0.546216 0.766521 0.087804 0.028 Uiso 1 1 calc R U . . .
C54 C 0.5427(3) 0.8978(3) 0.0906(2) 0.0261(8) Uani 1 1 d . . . . .
C55 C 0.5239(3) 0.9810(3) 0.1293(2) 0.0288(8) Uani 1 1 d . . . . .
H55 H 0.529434 1.031944 0.111642 0.035 Uiso 1 1 calc R U . . .
C56 C 0.4969(3) 0.9883(3) 0.1944(2) 0.0256(8) Uani 1 1 d . . . . .
C57 C 0.4914(3) 0.9137(2) 0.22061(19) 0.0225(7) Uani 1 1 d . . . . .
H57 H 0.473245 0.920672 0.265647 0.027 Uiso 1 1 calc R U . . .
C58 C 0.5676(4) 0.8853(3) 0.0190(2) 0.0359(9) Uani 1 1 d . . . . .
F58A F 0.6111(2) 0.9601(2) 0.00783(14) 0.0477(7) Uani 1 1 d . . . . .
F58B F 0.4835(2) 0.8604(2) -0.02827(14) 0.0497(7) Uani 1 1 d . . . . .
F58C F 0.6362(3) 0.8238(2) 0.00219(16) 0.0639(10) Uani 1 1 d . . . . .
C59 C 0.4672(3) 1.0750(3) 0.2352(2) 0.0328(9) Uani 1 1 d . . . . .
F59A F 0.3645(2) 1.08442(19) 0.22436(18) 0.0538(8) Uani 1 1 d . . . . .
F59B F 0.4891(3) 1.0869(2) 0.30294(16) 0.0623(9) Uani 1 1 d . . . . .
F59C F 0.5146(3) 1.14462(19) 0.2210(2) 0.0674(10) Uani 1 1 d . . . . .
C60 C 0.5602(3) 0.7619(2) 0.29294(18) 0.0205(7) Uani 1 1 d . . . . .
C61 C 0.5403(3) 0.7059(3) 0.33480(19) 0.0239(7) Uani 1 1 d . . . . .
H61 H 0.488052 0.657616 0.317956 0.029 Uiso 1 1 calc R U . . .
C62 C 0.5943(3) 0.7184(3) 0.4003(2) 0.0271(8) Uani 1 1 d . . . . .
C63 C 0.6728(3) 0.7859(3) 0.4261(2) 0.0295(8) Uani 1 1 d . . . . .
H63 H 0.710489 0.794074 0.470660 0.035 Uiso 1 1 calc R U . . .
C64 C 0.6951(3) 0.8413(3) 0.3849(2) 0.0277(8) Uani 1 1 d . . . . .
C65 C 0.6404(3) 0.8289(3) 0.31993(19) 0.0238(7) Uani 1 1 d . . . . .
H65 H 0.658349 0.867701 0.292813 0.029 Uiso 1 1 calc R U . . .
C66 C 0.5706(4) 0.6548(4) 0.4422(3) 0.0434(12) Uani 1 1 d . . . . .
F66A F 0.4716(3) 0.6334(3) 0.4392(2) 0.0773(12) Uani 1 1 d . . . . .
F66B F 0.6047(5) 0.6863(4) 0.5072(2) 0.131(3) Uani 1 1 d . . . . .
F66C F 0.6133(5) 0.5808(3) 0.4232(3) 0.134(2) Uani 1 1 d . U . . .
C67 C 0.7812(4) 0.9135(3) 0.4100(3) 0.0434(12) Uani 1 1 d . . . . .
F67A F 0.8108(3) 0.9332(2) 0.47658(17) 0.0742(12) Uani 1 1 d . . . . .
F67B F 0.7556(3) 0.9890(2) 0.3953(3) 0.0980(17) Uani 1 1 d . . . . .
F67C F 0.8678(3) 0.8930(3) 0.3821(2) 0.0898(14) Uani 1 1 d . . . . .
C68 C 0.3744(3) 0.7186(2) 0.20708(18) 0.0194(7) Uani 1 1 d . . . . .
C69 C 0.3158(3) 0.7446(3) 0.26172(19) 0.0237(7) Uani 1 1 d . . . . .
H69 H 0.351539 0.770413 0.306517 0.028 Uiso 1 1 calc R U . . .
C70 C 0.2058(3) 0.7337(3) 0.2522(2) 0.0280(8) Uani 1 1 d . . . . .
C71 C 0.1510(3) 0.6954(3) 0.1884(2) 0.0278(8) Uani 1 1 d . . . . .
H71 H 0.076381 0.686605 0.182088 0.033 Uiso 1 1 calc R U . . .
C72 C 0.2080(3) 0.6700(3) 0.1337(2) 0.0245(7) Uani 1 1 d . . . . .
C73 C 0.3167(3) 0.6814(2) 0.14299(19) 0.0216(7) Uani 1 1 d . . . . .
H73 H 0.353359 0.663242 0.104268 0.026 Uiso 1 1 calc R U . . .
C74 C 0.1480(4) 0.7623(4) 0.3132(2) 0.0419(11) Uani 1 1 d . . . . .
F74A F 0.1742(3) 0.8464(3) 0.3475(2) 0.0792(12) Uani 1 1 d . . . . .
F74B F 0.1700(5) 0.7185(3) 0.3590(2) 0.112(2) Uani 1 1 d . . . . .
F74C F 0.0468(3) 0.7607(4) 0.2967(2) 0.120(2) Uani 1 1 d . U . . .
C75 C 0.1479(3) 0.6322(3) 0.0641(2) 0.0327(9) Uani 1 1 d . . . . .
F75A F 0.20651(18) 0.63165(19) 0.01352(12) 0.0376(6) Uani 1 1 d . . . . .
F75B F 0.0660(2) 0.6807(2) 0.05163(14) 0.0515(8) Uani 1 1 d . . . . .
F75C F 0.1069(3) 0.5499(2) 0.05481(16) 0.0584(9) Uani 1 1 d . . . . .

loop_
_atom_site_aniso_label
_atom_site_aniso_U_11
_atom_site_aniso_U_22
_atom_site_aniso_U_33
_atom_site_aniso_U_23
_atom_site_aniso_U_13
_atom_site_aniso_U_12
MO1 0.01898(14) 0.01731(14) 0.01599(13) 0.00540(10) 0.00131(10) -0.00048(10)
O1 0.0256(13) 0.0246(13) 0.0319(14) 0.0117(11) 0.0004(11) -0.0068(11)
N1 0.0304(17) 0.0260(16) 0.0240(16) -0.0001(13) -0.0071(13) 0.0076(13)
C1 0.0221(17) 0.0235(17) 0.0193(16) 0.0062(13) 0.0012(13) -0.0050(13)
N2 0.0311(17) 0.0224(15) 0.0212(15) 0.0031(12) -0.0021(13) 0.0030(13)
C2 0.057(3) 0.040(3) 0.037(3) -0.007(2) -0.023(2) 0.016(2)
N3 0.0215(14) 0.0259(15) 0.0204(14) 0.0094(12) 0.0005(11) 0.0021(12)
C3 0.044(2) 0.036(2) 0.030(2) 0.0027(18) -0.0160(19) 0.0115(19)
C4 0.0281(19) 0.0250(18) 0.0221(17) -0.0020(14) -0.0052(14) 0.0062(15)
C5 0.040(2) 0.0261(19) 0.0216(18) 0.0006(15) 0.0020(16) 0.0046(16)
C6 0.031(2) 0.031(2) 0.0252(19) 0.0000(15) 0.0023(15) 0.0044(16)
C7 0.036(2) 0.030(2) 0.0241(19) 0.0006(15) -0.0039(16) 0.0069(17)
C8 0.039(2) 0.0230(19) 0.034(2) 0.0046(16) -0.0039(17) 0.0037(16)
C9 0.031(2) 0.0273(19) 0.029(2) 0.0000(16) -0.0062(16) 0.0003(16)
C10 0.058(3) 0.032(2) 0.050(3) 0.013(2) 0.021(2) 0.008(2)
C11 0.038(2) 0.040(2) 0.042(3) 0.007(2) -0.003(2) 0.011(2)
C12 0.030(2) 0.036(2) 0.071(4) 0.012(2) 0.000(2) -0.0020(19)
C13 0.0244(18) 0.0214(17) 0.0260(18) 0.0083(14) -0.0015(14) 0.0039(14)
C14 0.0268(18) 0.0272(18) 0.0236(18) 0.0123(15) 0.0019(14) 0.0067(15)
C15 0.0272(19) 0.0263(19) 0.031(2) 0.0114(16) -0.0023(15) 0.0030(15)
C16 0.031(2) 0.030(2) 0.028(2) 0.0077(16) -0.0017(16) 0.0106(16)
C17 0.029(2) 0.036(2) 0.028(2) 0.0123(17) 0.0051(16) 0.0121(16)
C18 0.0256(18) 0.033(2) 0.0293(19) 0.0149(16) 0.0002(15) 0.0053(15)
C19 0.034(2) 0.038(2) 0.032(2) 0.0173(18) 0.0087(17) 0.0083(17)
C20 0.048(3) 0.035(2) 0.037(2) 0.0014(19) -0.001(2) 0.014(2)
C21 0.029(2) 0.043(3) 0.050(3) 0.023(2) 0.0051(19) 0.0016(18)
C22 0.0214(18) 0.057(3) 0.026(2) 0.0174(19) 0.0042(15) 0.0074(18)
C23 0.026(2) 0.080(4) 0.046(3) 0.035(3) 0.0050(19) -0.002(2)
C24 0.035(3) 0.163(8) 0.067(4) 0.058(5) 0.022(3) -0.002(4)
C25 0.042(3) 0.170(9) 0.048(4) 0.024(5) 0.025(3) 0.026(4)
C26 0.044(3) 0.116(6) 0.033(3) 0.003(3) 0.015(2) 0.030(3)
C27 0.030(2) 0.066(3) 0.024(2) 0.007(2) 0.0075(17) 0.020(2)
C28 0.032(2) 0.072(4) 0.084(4) 0.053(3) -0.012(3) -0.018(2)
C29 0.044(3) 0.040(2) 0.033(2) -0.0046(19) -0.0012(19) 0.013(2)
C30 0.0282(18) 0.0179(16) 0.0193(16) 0.0043(13) 0.0017(14) 0.0035(13)
C31 0.0307(19) 0.0284(19) 0.0222(18) 0.0117(15) 0.0009(15) 0.0012(15)
C32 0.040(2) 0.046(3) 0.036(2) 0.022(2) 0.0070(19) 0.020(2)
C33 0.065(3) 0.023(2) 0.039(2) 0.0141(18) 0.000(2) -0.005(2)
C34 0.0236(17) 0.033(2) 0.0240(18) 0.0162(15) 0.0020(14) 0.0036(15)
C35 0.032(2) 0.050(3) 0.035(2) 0.022(2) 0.0002(18) -0.0094(19)
C36 0.035(2) 0.081(4) 0.034(2) 0.029(3) 0.0104(19) -0.002(2)
C37 0.040(3) 0.075(4) 0.022(2) 0.012(2) 0.0089(18) 0.009(2)
C38 0.037(2) 0.044(2) 0.025(2) 0.0077(18) 0.0005(17) 0.0033(19)
C39 0.0258(18) 0.035(2) 0.0198(17) 0.0133(15) 0.0024(14) 0.0014(15)
C40 0.0221(18) 0.032(2) 0.034(2) 0.0118(17) -0.0006(15) -0.0049(15)
C41 0.052(4) 0.055(4) 0.067(5) 0.023(4) 0.010(4) -0.010(3)
F1 0.074(6) 0.048(6) 0.071(8) 0.024(5) -0.008(5) 0.005(4)
F2 0.054(3) 0.058(4) 0.036(3) 0.015(3) 0.016(2) -0.011(3)
F3 0.058(3) 0.068(3) 0.090(3) 0.044(3) 0.004(2) -0.034(2)
C42 0.055(4) 0.055(4) 0.052(4) 0.010(3) 0.005(3) -0.019(3)
F4 0.045(4) 0.045(4) 0.027(3) 0.006(2) 0.006(3) -0.002(3)
F5 0.073(4) 0.026(2) 0.087(4) -0.013(2) 0.007(3) -0.006(2)
F6 0.060(4) 0.115(6) 0.058(4) 0.013(4) -0.012(3) -0.058(4)
C43 0.042(4) 0.062(4) 0.063(4) 0.018(4) 0.008(3) 0.005(3)
F7 0.040(3) 0.042(4) 0.053(5) 0.021(4) -0.004(3) 0.007(3)
F8 0.179(10) 0.160(9) 0.094(7) 0.015(6) 0.042(7) 0.127(7)
F9 0.040(3) 0.090(4) 0.166(7) 0.049(5) 0.045(4) 0.018(3)
C41A 0.037(5) 0.035(5) 0.045(6) 0.024(5) -0.012(4) -0.012(4)
F1A 0.039(7) 0.020(5) 0.055(9) 0.026(7) 0.003(6) 0.001(4)
F2A 0.093(8) 0.052(6) 0.162(12) 0.036(7) -0.040(8) -0.025(6)
F3A 0.058(3) 0.068(3) 0.090(3) 0.044(3) 0.004(2) -0.034(2)
C42A 0.015(4) 0.020(4) 0.023(4) 0.009(3) -0.002(3) -0.007(3)
F4A 0.067(14) 0.068(11) 0.055(11) 0.021(8) -0.005(9) 0.007(9)
F5A 0.034(5) 0.054(6) 0.070(8) 0.026(6) -0.024(5) -0.014(4)
F6A 0.047(6) 0.038(7) 0.025(6) 0.010(5) -0.001(5) 0.007(5)
C43A 0.045(6) 0.084(8) 0.048(6) 0.024(6) 0.011(5) 0.010(6)
F7A 0.058(7) 0.064(9) 0.043(6) 0.021(7) 0.008(5) -0.022(7)
F8A 0.020(3) 0.022(4) 0.037(5) 0.004(4) 0.011(3) 0.004(3)
F9A 0.106(13) 0.253(17) 0.150(14) 0.040(12) 0.031(10) 0.016(12)
B1 0.0150(17) 0.0244(19) 0.0214(18) 0.0085(15) 0.0035(14) 0.0006(14)
C44 0.0160(15) 0.0276(18) 0.0201(16) 0.0118(14) 0.0014(12) 0.0054(13)
C45 0.0207(16) 0.0281(18) 0.0249(17) 0.0136(15) 0.0048(14) 0.0028(14)
C46 0.0233(18) 0.0268(18) 0.0297(19) 0.0114(15) 0.0031(15) 0.0044(14)
C47 0.0233(18) 0.032(2) 0.032(2) 0.0115(16) 0.0082(15) 0.0106(15)
C48 0.0154(16) 0.038(2) 0.0305(19) 0.0150(16) 0.0072(14) 0.0075(15)
C49 0.0160(16) 0.0306(19) 0.0284(19) 0.0135(15) 0.0034(14) 0.0034(14)
C50 0.035(2) 0.028(2) 0.042(2) 0.0095(18) 0.0059(18) 0.0038(17)
F50A 0.069(3) 0.039(2) 0.072(3) 0.014(2) 0.032(3) -0.013(2)
F50B 0.052(3) 0.027(2) 0.120(5) 0.005(2) 0.040(3) 0.0105(17)
F50C 0.122(6) 0.046(3) 0.079(4) 0.026(3) -0.068(4) -0.024(3)
F50D 0.073(9) 0.050(7) 0.052(8) -0.017(6) 0.031(7) -0.031(7)
F50E 0.117(13) 0.061(9) 0.075(10) 0.042(8) -0.039(9) -0.007(9)
F50F 0.048(7) 0.045(7) 0.097(12) -0.016(8) 0.013(8) -0.005(6)
C51 0.0186(18) 0.046(3) 0.046(3) 0.015(2) 0.0110(17) 0.0096(17)
F51A 0.0304(14) 0.0595(19) 0.085(2) 0.0181(17) 0.0310(15) 0.0172(13)
F51B 0.0209(13) 0.074(2) 0.078(2) -0.0002(18) 0.0130(14) -0.0089(13)
F51C 0.0346(16) 0.129(3) 0.097(3) 0.086(3) 0.0253(17) 0.0122(19)
C52 0.0142(15) 0.0258(17) 0.0248(17) 0.0115(14) 0.0031(13) 0.0020(13)
C53 0.0189(16) 0.0291(18) 0.0243(18) 0.0097(15) 0.0031(13) 0.0034(14)
C54 0.0197(17) 0.035(2) 0.0267(19) 0.0139(16) 0.0041(14) 0.0023(15)
C55 0.0244(18) 0.030(2) 0.037(2) 0.0193(17) 0.0016(16) 0.0015(15)
C56 0.0179(16) 0.0247(18) 0.034(2) 0.0094(15) -0.0011(14) 0.0001(14)
C57 0.0185(16) 0.0264(18) 0.0253(18) 0.0114(14) 0.0034(13) 0.0011(13)
C58 0.038(2) 0.044(2) 0.033(2) 0.0211(19) 0.0065(18) 0.0069(19)
F58A 0.0482(16) 0.0622(19) 0.0422(15) 0.0303(14) 0.0117(13) -0.0087(14)
F58B 0.0610(19) 0.0589(18) 0.0291(14) 0.0179(13) -0.0027(13) -0.0120(15)
F58C 0.083(2) 0.082(2) 0.0505(18) 0.0398(17) 0.0415(17) 0.047(2)
C59 0.031(2) 0.026(2) 0.042(2) 0.0111(17) 0.0022(17) 0.0010(16)
F59A 0.0346(14) 0.0414(16) 0.078(2) -0.0005(15) 0.0074(14) 0.0141(12)
F59B 0.093(3) 0.0440(17) 0.0407(17) -0.0014(13) -0.0082(16) 0.0191(17)
F59C 0.082(2) 0.0236(14) 0.100(3) 0.0136(16) 0.036(2) -0.0067(14)
C60 0.0169(15) 0.0242(17) 0.0222(17) 0.0090(14) 0.0032(13) 0.0023(13)
C61 0.0196(16) 0.0264(18) 0.0279(19) 0.0124(15) 0.0012(14) -0.0008(14)
C62 0.0254(18) 0.036(2) 0.0246(18) 0.0165(16) 0.0026(14) -0.0015(15)
C63 0.0271(19) 0.038(2) 0.0253(19) 0.0137(16) -0.0017(15) 0.0022(16)
C64 0.0236(18) 0.0281(19) 0.031(2) 0.0120(16) -0.0052(15) -0.0008(15)
C65 0.0200(16) 0.0271(18) 0.0280(19) 0.0149(15) 0.0015(14) -0.0016(14)
C66 0.039(2) 0.054(3) 0.045(3) 0.033(2) -0.003(2) -0.008(2)
F66A 0.053(2) 0.111(3) 0.092(3) 0.074(3) 0.0062(19) -0.018(2)
F66B 0.174(5) 0.159(5) 0.060(2) 0.079(3) -0.057(3) -0.110(4)
F66C 0.182(5) 0.097(3) 0.191(5) 0.114(4) 0.119(4) 0.072(3)
C67 0.037(2) 0.048(3) 0.046(3) 0.027(2) -0.017(2) -0.015(2)
F67A 0.095(3) 0.070(2) 0.0460(18) 0.0203(17) -0.0328(18) -0.043(2)
F67B 0.090(3) 0.051(2) 0.147(4) 0.061(2) -0.069(3) -0.038(2)
F67C 0.046(2) 0.103(3) 0.108(3) 0.006(3) 0.020(2) -0.036(2)
C68 0.0163(15) 0.0219(16) 0.0230(17) 0.0108(13) 0.0038(13) 0.0015(12)
C69 0.0210(17) 0.0281(18) 0.0229(17) 0.0074(14) 0.0045(14) 0.0022(14)
C70 0.0234(18) 0.033(2) 0.030(2) 0.0088(16) 0.0110(15) 0.0057(15)
C71 0.0160(16) 0.037(2) 0.033(2) 0.0114(17) 0.0074(14) 0.0023(15)
C72 0.0165(16) 0.0320(19) 0.0268(18) 0.0115(15) 0.0023(13) -0.0008(14)
C73 0.0159(16) 0.0279(18) 0.0234(17) 0.0102(14) 0.0048(13) 0.0026(13)
C74 0.033(2) 0.056(3) 0.038(2) 0.007(2) 0.0190(19) 0.006(2)
F74A 0.089(3) 0.070(2) 0.074(3) -0.007(2) 0.048(2) 0.013(2)
F74B 0.184(5) 0.109(3) 0.095(3) 0.067(3) 0.112(4) 0.080(3)
F74C 0.0313(17) 0.231(5) 0.068(2) -0.022(3) 0.0270(17) 0.003(3)
C75 0.0211(18) 0.049(3) 0.028(2) 0.0101(18) 0.0028(15) -0.0010(17)
F75A 0.0242(11) 0.0626(17) 0.0245(12) 0.0079(11) 0.0050(9) -0.0002(11)
F75B 0.0276(13) 0.086(2) 0.0393(15) 0.0133(15) -0.0035(11) 0.0188(14)
F75C 0.067(2) 0.0533(18) 0.0474(18) 0.0098(14) -0.0036(15) -0.0308(16)

loop_
_atom_type_symbol
_atom_type_description
_atom_type_scat_dispersion_real
_atom_type_scat_dispersion_imag
_atom_type_scat_source
C C 0.0033 0.0016 'International Tables Vol C Tables 4.2.6.8 and 6.1.1.4'
H H 0.0000 0.0000 'International Tables Vol C Tables 4.2.6.8 and 6.1.1.4'
B B 0.0013 0.0007 'International Tables Vol C Tables 4.2.6.8 and 6.1.1.4'
N N 0.0061 0.0033 'International Tables Vol C Tables 4.2.6.8 and 6.1.1.4'
O O 0.0106 0.0060 'International Tables Vol C Tables 4.2.6.8 and 6.1.1.4'
F F 0.0171 0.0103 'International Tables Vol C Tables 4.2.6.8 and 6.1.1.4'
Mo Mo -1.6832 0.6857 'International Tables Vol C Tables 4.2.6.8 and 6.1.1.4'

loop_
_geom_angle_atom_site_label_1
_geom_angle_atom_site_label_2
_geom_angle_atom_site_label_3
_geom_angle
_geom_angle_site_symmetry_1
_geom_angle_site_symmetry_3
_geom_angle_publ_flag
N3 MO1 C30 100.48(15) . . ?
N3 MO1 O1 123.51(14) . . ?
C30 MO1 O1 109.50(14) . . ?
N3 MO1 C1 95.67(14) . . ?
C30 MO1 C1 103.48(15) . . ?
O1 MO1 C1 120.86(12) . . ?
C40 O1 MO1 157.5(3) . . ?
C1 N1 C4 125.6(3) . . ?
C1 N1 C2 111.9(3) . . ?
C4 N1 C2 120.8(3) . . ?
N2 C1 N1 109.3(3) . . ?
N2 C1 MO1 119.3(3) . . ?
N1 C1 MO1 131.4(3) . . ?
C1 N2 C13 125.0(3) . . ?
C1 N2 C3 112.5(3) . . ?
C13 N2 C3 122.1(3) . . ?
N1 C2 C3 103.3(3) . . ?
N1 C2 H2A 111.1 . . ?
C3 C2 H2A 111.1 . . ?
N1 C2 H2B 111.1 . . ?
C3 C2 H2B 111.1 . . ?
H2A C2 H2B 109.1 . . ?
C22 N3 MO1 172.2(3) . . ?
N2 C3 C2 102.3(3) . . ?
N2 C3 H3A 111.3 . . ?
C2 C3 H3A 111.3 . . ?
N2 C3 H3B 111.3 . . ?
C2 C3 H3B 111.3 . . ?
H3A C3 H3B 109.2 . . ?
C9 C4 C5 122.2(4) . . ?
C9 C4 N1 119.3(4) . . ?
C5 C4 N1 118.5(4) . . ?
C6 C5 C4 117.5(4) . . ?
C6 C5 C10 120.4(4) . . ?
C4 C5 C10 122.1(4) . . ?
C7 C6 C5 122.0(4) . . ?
C7 C6 H6 119.0 . . ?
C5 C6 H6 119.0 . . ?
C8 C7 C6 118.6(4) . . ?
C8 C7 C11 121.0(4) . . ?
C6 C7 C11 120.3(4) . . ?
C7 C8 C9 122.0(4) . . ?
C7 C8 H8 119.0 . . ?
C9 C8 H8 119.0 . . ?
C4 C9 C8 117.4(4) . . ?
C4 C9 C12 122.2(4) . . ?
C8 C9 C12 120.4(4) . . ?
C5 C10 H10A 109.5 . . ?
C5 C10 H10B 109.5 . . ?
H10A C10 H10B 109.5 . . ?
C5 C10 H10C 109.5 . . ?
H10A C10 H10C 109.5 . . ?
H10B C10 H10C 109.5 . . ?
C7 C11 H11A 109.5 . . ?
C7 C11 H11B 109.5 . . ?
H11A C11 H11B 109.5 . . ?
C7 C11 H11C 109.5 . . ?
H11A C11 H11C 109.5 . . ?
H11B C11 H11C 109.5 . . ?
C9 C12 H12A 109.5 . . ?
C9 C12 H12B 109.5 . . ?
H12A C12 H12B 109.5 . . ?
C9 C12 H12C 109.5 . . ?
H12A C12 H12C 109.5 . . ?
H12B C12 H12C 109.5 . . ?
C14 C13 C18 121.7(4) . . ?
C14 C13 N2 118.7(3) . . ?
C18 C13 N2 119.6(3) . . ?
C15 C14 C13 118.0(4) . . ?
C15 C14 C19 119.6(4) . . ?
C13 C14 C19 122.3(4) . . ?
C16 C15 C14 121.9(4) . . ?
C16 C15 H15 119.1 . . ?
C14 C15 H15 119.1 . . ?
C15 C16 C17 118.2(4) . . ?
C15 C16 C20 121.2(4) . . ?
C17 C16 C20 120.6(4) . . ?
C18 C17 C16 122.2(4) . . ?
C18 C17 H17 118.9 . . ?
C16 C17 H17 118.9 . . ?
C17 C18 C13 117.8(4) . . ?
C17 C18 C21 120.4(4) . . ?
C13 C18 C21 121.8(4) . . ?
C14 C19 H19A 109.5 . . ?
C14 C19 H19B 109.5 . . ?
H19A C19 H19B 109.5 . . ?
C14 C19 H19C 109.5 . . ?
H19A C19 H19C 109.5 . . ?
H19B C19 H19C 109.5 . . ?
C16 C20 H20A 109.5 . . ?
C16 C20 H20B 109.5 . . ?
H20A C20 H20B 109.5 . . ?
C16 C20 H20C 109.5 . . ?
H20A C20 H20C 109.5 . . ?
H20B C20 H20C 109.5 . . ?
C18 C21 H21A 109.5 . . ?
C18 C21 H21B 109.5 . . ?
H21A C21 H21B 109.5 . . ?
C18 C21 H21C 109.5 . . ?
H21A C21 H21C 109.5 . . ?
H21B C21 H21C 109.5 . . ?
N3 C22 C23 119.2(4) . . ?
N3 C22 C27 117.6(4) . . ?
C23 C22 C27 123.1(4) . . ?
C24 C23 C22 116.5(6) . . ?
C24 C23 C28 121.4(6) . . ?
C22 C23 C28 122.1(5) . . ?
C25 C24 C23 121.1(6) . . ?
C25 C24 H24 119.5 . . ?
C23 C24 H24 119.4 . . ?
C26 C25 C24 120.8(6) . . ?
C26 C25 H25 119.6 . . ?
C24 C25 H25 119.6 . . ?
C25 C26 C27 121.8(7) . . ?
C25 C26 H26 119.1 . . ?
C27 C26 H26 119.1 . . ?
C26 C27 C22 116.7(5) . . ?
C26 C27 C29 122.4(5) . . ?
C22 C27 C29 120.9(4) . . ?
C23 C28 H28A 109.5 . . ?
C23 C28 H28B 109.5 . . ?
H28A C28 H28B 109.5 . . ?
C23 C28 H28C 109.5 . . ?
H28A C28 H28C 109.5 . . ?
H28B C28 H28C 109.5 . . ?
C27 C29 H29A 109.5 . . ?
C27 C29 H29B 109.5 . . ?
H29A C29 H29B 109.5 . . ?
C27 C29 H29C 109.5 . . ?
H29A C29 H29C 109.5 . . ?
H29B C29 H29C 109.5 . . ?
C31 C30 MO1 142.9(3) . . ?
C31 C30 H30 108.6 . . ?
MO1 C30 H30 108.6 . . ?
C30 C31 C34 110.2(3) . . ?
C30 C31 C33 108.5(3) . . ?
C34 C31 C33 113.1(3) . . ?
C30 C31 C32 108.7(3) . . ?
C34 C31 C32 108.6(3) . . ?
C33 C31 C32 107.6(4) . . ?
C31 C32 H32A 109.5 . . ?
C31 C32 H32B 109.5 . . ?
H32A C32 H32B 109.5 . . ?
C31 C32 H32C 109.5 . . ?
H32A C32 H32C 109.5 . . ?
H32B C32 H32C 109.5 . . ?
C31 C33 H33A 109.5 . . ?
C31 C33 H33B 109.5 . . ?
H33A C33 H33B 109.5 . . ?
C31 C33 H33C 109.5 . . ?
H33A C33 H33C 109.5 . . ?
H33B C33 H33C 109.5 . . ?
C35 C34 C39 117.5(4) . . ?
C35 C34 C31 123.4(4) . . ?
C39 C34 C31 119.1(3) . . ?
C36 C35 C34 120.9(4) . . ?
C36 C35 H35 119.6 . . ?
C34 C35 H35 119.6 . . ?
C37 C36 C35 120.5(4) . . ?
C37 C36 H36 119.7 . . ?
C35 C36 H36 119.7 . . ?
C36 C37 C38 119.7(4) . . ?
C36 C37 H37 120.1 . . ?
C38 C37 H37 120.1 . . ?
C39 C38 C37 119.8(4) . . ?
C39 C38 H38 120.1 . . ?
C37 C38 H38 120.1 . . ?
C38 C39 C34 121.5(4) . . ?
C38 C39 H39 119.3 . . ?
C34 C39 H39 119.3 . . ?
O1 C40 C41 108.7(4) . . ?
O1 C40 C43 107.3(4) . . ?
C41 C40 C43 110.9(6) . . ?
O1 C40 C42 110.6(4) . . ?
C41 C40 C42 110.7(6) . . ?
C43 C40 C42 108.5(6) . . ?
O1 C40 C43A 104.8(5) . . ?
O1 C40 C42A 112.6(5) . . ?
C43A C40 C42A 109.1(7) . . ?
O1 C40 C41A 104.4(6) . . ?
C43A C40 C41A 118.7(7) . . ?
C42A C40 C41A 107.2(7) . . ?
F2 C41 F3 109.6(8) . . ?
F2 C41 F1 116.1(11) . . ?
F3 C41 F1 104.1(10) . . ?
F2 C41 C40 109.2(7) . . ?
F3 C41 C40 109.9(7) . . ?
F1 C41 C40 107.9(9) . . ?
F4 C42 F5 111.3(10) . . ?
F4 C42 F6 105.3(10) . . ?
F5 C42 F6 112.4(8) . . ?
F4 C42 C40 113.1(8) . . ?
F5 C42 C40 106.6(7) . . ?
F6 C42 C40 108.2(7) . . ?
F8 C43 F9 93.4(9) . . ?
F8 C43 F7 113.6(10) . . ?
F9 C43 F7 112.8(8) . . ?
F8 C43 C40 113.4(8) . . ?
F9 C43 C40 112.3(7) . . ?
F7 C43 C40 110.5(7) . . ?
F2A C41A F3A 104.3(15) . . ?
F2A C41A F1A 118.5(15) . . ?
F3A C41A F1A 111.2(15) . . ?
F2A C41A C40 116.8(12) . . ?
F3A C41A C40 105.7(9) . . ?
F1A C41A C40 99.8(13) . . ?
F4A C42A F6A 102(2) . . ?
F4A C42A F5A 115.7(19) . . ?
F6A C42A F5A 105.0(13) . . ?
F4A C42A C40 112.1(19) . . ?
F6A C42A C40 111.7(10) . . ?
F5A C42A C40 110.2(9) . . ?
F9A C43A F7A 109.3(11) . . ?
F9A C43A F8A 119.7(12) . . ?
F7A C43A F8A 108.1(8) . . ?
F9A C43A C40 103.1(14) . . ?
F7A C43A C40 112.2(12) . . ?
F8A C43A C40 104.3(9) . . ?
C44 B1 C68 113.3(3) . . ?
C44 B1 C52 110.4(3) . . ?
C68 B1 C52 103.8(3) . . ?
C44 B1 C60 105.4(3) . . ?
C68 B1 C60 112.7(3) . . ?
C52 B1 C60 111.5(3) . . ?
C45 C44 C49 115.5(3) . . ?
C45 C44 B1 126.2(3) . . ?
C49 C44 B1 118.4(3) . . ?
C46 C45 C44 122.1(3) . . ?
C46 C45 H45 119.0 . . ?
C44 C45 H45 119.0 . . ?
C47 C46 C45 121.3(4) . . ?
C47 C46 C50 119.3(4) . . ?
C45 C46 C50 119.3(3) . . ?
C46 C47 C48 117.7(4) . . ?
C46 C47 H47 121.1 . . ?
C48 C47 H47 121.1 . . ?
C49 C48 C47 121.0(3) . . ?
C49 C48 C51 118.7(4) . . ?
C47 C48 C51 120.2(4) . . ?
C48 C49 C44 122.4(4) . . ?
C48 C49 H49 118.8 . . ?
C44 C49 H49 118.8 . . ?
F50E C50 F50F 104.5(15) . . ?
F50C C50 F50B 110.3(6) . . ?
F50C C50 F50A 105.8(5) . . ?
F50B C50 F50A 101.4(4) . . ?
F50E C50 F50D 110.3(15) . . ?
F50F C50 F50D 96.1(12) . . ?
F50E C50 C46 119.3(9) . . ?
F50C C50 C46 113.7(4) . . ?
F50F C50 C46 112.9(8) . . ?
F50B C50 C46 112.7(4) . . ?
F50A C50 C46 112.0(4) . . ?
F50D C50 C46 111.2(6) . . ?
F51C C51 F51A 107.8(4) . . ?
F51C C51 F51B 106.3(4) . . ?
F51A C51 F51B 104.6(4) . . ?
F51C C51 C48 112.9(3) . . ?
F51A C51 C48 112.7(4) . . ?
F51B C51 C48 112.0(4) . . ?
C57 C52 C53 116.0(3) . . ?
C57 C52 B1 121.6(3) . . ?
C53 C52 B1 122.3(3) . . ?
C54 C53 C52 122.0(4) . . ?
C54 C53 H53 119.0 . . ?
C52 C53 H53 119.0 . . ?
C55 C54 C53 121.0(4) . . ?
C55 C54 C58 120.6(4) . . ?
C53 C54 C58 118.3(4) . . ?
C54 C55 C56 118.2(3) . . ?
C54 C55 H55 120.9 . . ?
C56 C55 H55 120.9 . . ?
C55 C56 C57 120.7(4) . . ?
C55 C56 C59 119.8(4) . . ?
C57 C56 C59 119.4(4) . . ?
C56 C57 C52 122.1(3) . . ?
C56 C57 H57 119.0 . . ?
C52 C57 H57 119.0 . . ?
F58B C58 F58C 106.1(4) . . ?
F58B C58 F58A 105.4(3) . . ?
F58C C58 F58A 105.3(4) . . ?
F58B C58 C54 113.4(4) . . ?
F58C C58 C54 112.9(3) . . ?
F58A C58 C54 113.0(4) . . ?
F59C C59 F59A 105.7(4) . . ?
F59C C59 F59B 106.1(4) . . ?
F59A C59 F59B 105.1(4) . . ?
F59C C59 C56 113.0(4) . . ?
F59A C59 C56 112.5(3) . . ?
F59B C59 C56 113.7(3) . . ?
C65 C60 C61 115.7(3) . . ?
C65 C60 B1 122.7(3) . . ?
C61 C60 B1 121.2(3) . . ?
C62 C61 C60 122.2(3) . . ?
C62 C61 H61 118.9 . . ?
C60 C61 H61 118.9 . . ?
C63 C62 C61 121.0(3) . . ?
C63 C62 C66 119.4(4) . . ?
C61 C62 C66 119.5(4) . . ?
C62 C63 C64 117.7(4) . . ?
C62 C63 H63 121.1 . . ?
C64 C63 H63 121.1 . . ?
C65 C64 C63 121.1(4) . . ?
C65 C64 C67 119.4(4) . . ?
C63 C64 C67 119.5(4) . . ?
C64 C65 C60 122.3(3) . . ?
C64 C65 H65 118.8 . . ?
C60 C65 H65 118.8 . . ?
F66C C66 F66A 105.7(5) . . ?
F66C C66 F66B 105.7(5) . . ?
F66A C66 F66B 105.5(5) . . ?
F66C C66 C62 112.5(4) . . ?
F66A C66 C62 113.9(4) . . ?
F66B C66 C62 112.8(4) . . ?
F67A C67 F67C 104.9(4) . . ?
F67A C67 F67B 106.5(5) . . ?
F67C C67 F67B 105.6(5) . . ?
F67A C67 C64 114.2(4) . . ?
F67C C67 C64 112.5(5) . . ?
F67B C67 C64 112.4(4) . . ?
C73 C68 C69 116.0(3) . . ?
C73 C68 B1 119.8(3) . . ?
C69 C68 B1 123.7(3) . . ?
C68 C69 C70 121.7(3) . . ?
C68 C69 H69 119.2 . . ?
C70 C69 H69 119.2 . . ?
C71 C70 C69 121.0(3) . . ?
C71 C70 C74 120.2(4) . . ?
C69 C70 C74 118.8(4) . . ?
C70 C71 C72 118.0(3) . . ?
C70 C71 H71 121.0 . . ?
C72 C71 H71 121.0 . . ?
C73 C72 C71 121.1(4) . . ?
C73 C72 C75 121.2(3) . . ?
C71 C72 C75 117.7(3) . . ?
C72 C73 C68 122.3(3) . . ?
C72 C73 H73 118.8 . . ?
C68 C73 H73 118.8 . . ?
F74C C74 F74B 110.8(5) . . ?
F74C C74 F74A 103.3(5) . . ?
F74B C74 F74A 103.4(5) . . ?
F74C C74 C70 113.0(4) . . ?
F74B C74 C70 113.1(4) . . ?
F74A C74 C70 112.4(4) . . ?
F75C C75 F75A 107.4(4) . . ?
F75C C75 F75B 105.8(3) . . ?
F75A C75 F75B 104.9(3) . . ?
F75C C75 C72 113.3(4) . . ?
F75A C75 C72 112.8(3) . . ?
F75B C75 C72 112.1(4) . . ?

loop_
_geom_bond_atom_site_label_1
_geom_bond_atom_site_label_2
_geom_bond_distance
_geom_bond_site_symmetry_2
_geom_bond_publ_flag
MO1 N3 1.715(3) . ?
MO1 C30 1.883(3) . ?
MO1 O1 1.952(3) . ?
MO1 C1 2.188(4) . ?
O1 C40 1.363(4) . ?
N1 C1 1.342(5) . ?
N1 C4 1.436(5) . ?
N1 C2 1.471(5) . ?
C1 N2 1.326(5) . ?
N2 C13 1.433(5) . ?
N2 C3 1.484(5) . ?
C2 C3 1.511(6) . ?
C2 H2A 0.9900 . ?
C2 H2B 0.9900 . ?
N3 C22 1.384(5) . ?
C3 H3A 0.9900 . ?
C3 H3B 0.9900 . ?
C4 C9 1.389(6) . ?
C4 C5 1.398(6) . ?
C5 C6 1.389(6) . ?
C5 C10 1.506(6) . ?
C6 C7 1.381(6) . ?
C6 H6 0.9500 . ?
C7 C8 1.380(6) . ?
C7 C11 1.505(6) . ?
C8 C9 1.396(6) . ?
C8 H8 0.9500 . ?
C9 C12 1.507(6) . ?
C10 H10A 0.9800 . ?
C10 H10B 0.9800 . ?
C10 H10C 0.9800 . ?
C11 H11A 0.9800 . ?
C11 H11B 0.9800 . ?
C11 H11C 0.9800 . ?
C12 H12A 0.9800 . ?
C12 H12B 0.9800 . ?
C12 H12C 0.9800 . ?
C13 C14 1.396(5) . ?
C13 C18 1.399(5) . ?
C14 C15 1.391(5) . ?
C14 C19 1.502(5) . ?
C15 C16 1.391(6) . ?
C15 H15 0.9500 . ?
C16 C17 1.391(6) . ?
C16 C20 1.501(6) . ?
C17 C18 1.388(6) . ?
C17 H17 0.9500 . ?
C18 C21 1.497(6) . ?
C19 H19A 0.9800 . ?
C19 H19B 0.9800 . ?
C19 H19C 0.9800 . ?
C20 H20A 0.9800 . ?
C20 H20B 0.9800 . ?
C20 H20C 0.9800 . ?
C21 H21A 0.9800 . ?
C21 H21B 0.9800 . ?
C21 H21C 0.9800 . ?
C22 C23 1.403(6) . ?
C22 C27 1.404(7) . ?
C23 C24 1.395(8) . ?
C23 C28 1.486(9) . ?
C24 C25 1.385(12) . ?
C24 H24 0.9500 . ?
C25 C26 1.350(11) . ?
C25 H25 0.9500 . ?
C26 C27 1.392(6) . ?
C26 H26 0.9500 . ?
C27 C29 1.483(7) . ?
C28 H28A 0.9800 . ?
C28 H28B 0.9800 . ?
C28 H28C 0.9800 . ?
C29 H29A 0.9800 . ?
C29 H29B 0.9800 . ?
C29 H29C 0.9800 . ?
C30 C31 1.520(5) . ?
C30 H30 0.9500 . ?
C31 C34 1.527(5) . ?
C31 C33 1.532(6) . ?
C31 C32 1.545(6) . ?
C32 H32A 0.9800 . ?
C32 H32B 0.9800 . ?
C32 H32C 0.9800 . ?
C33 H33A 0.9800 . ?
C33 H33B 0.9800 . ?
C33 H33C 0.9800 . ?
C34 C35 1.387(5) . ?
C34 C39 1.391(6) . ?
C35 C36 1.383(7) . ?
C35 H35 0.9500 . ?
C36 C37 1.362(8) . ?
C36 H36 0.9500 . ?
C37 C38 1.379(6) . ?
C37 H37 0.9500 . ?
C38 C39 1.375(6) . ?
C38 H38 0.9500 . ?
C39 H39 0.9500 . ?
C40 C41 1.531(9) . ?
C40 C43 1.544(10) . ?
C40 C42 1.555(9) . ?
C40 C43A 1.567(9) . ?
C40 C42A 1.572(11) . ?
C40 C41A 1.612(15) . ?
C41 F2 1.333(12) . ?
C41 F3 1.344(9) . ?
C41 F1 1.394(19) . ?
C42 F4 1.302(18) . ?
C42 F5 1.366(11) . ?
C42 F6 1.364(11) . ?
C43 F8 1.299(15) . ?
C43 F9 1.334(10) . ?
C43 F7 1.344(13) . ?
C41A F2A 1.241(17) . ?
C41A F3A 1.46(2) . ?
C41A F1A 1.50(3) . ?
C42A F4A 1.21(3) . ?
C42A F6A 1.25(2) . ?
C42A F5A 1.331(15) . ?
C43A F9A 1.328(10) . ?
C43A F7A 1.348(9) . ?
C43A F8A 1.380(9) . ?
B1 C44 1.623(5) . ?
B1 C68 1.636(5) . ?
B1 C52 1.641(5) . ?
B1 C60 1.649(5) . ?
C44 C45 1.395(5) . ?
C44 C49 1.407(5) . ?
C45 C46 1.388(5) . ?
C45 H45 0.9500 . ?
C46 C47 1.383(5) . ?
C46 C50 1.496(6) . ?
C47 C48 1.385(6) . ?
C47 H47 0.9500 . ?
C48 C49 1.381(5) . ?
C48 C51 1.495(5) . ?
C49 H49 0.9500 . ?
C50 F50E 1.175(15) . ?
C50 F50C 1.285(6) . ?
C50 F50F 1.318(18) . ?
C50 F50B 1.336(6) . ?
C50 F50A 1.348(6) . ?
C50 F50D 1.390(13) . ?
C51 F51C 1.314(5) . ?
C51 F51A 1.331(5) . ?
C51 F51B 1.339(6) . ?
C52 C57 1.397(5) . ?
C52 C53 1.398(5) . ?
C53 C54 1.390(5) . ?
C53 H53 0.9500 . ?
C54 C55 1.379(6) . ?
C54 C58 1.491(6) . ?
C55 C56 1.383(6) . ?
C55 H55 0.9500 . ?
C56 C57 1.394(5) . ?
C56 C59 1.483(6) . ?
C57 H57 0.9500 . ?
C58 F58B 1.331(5) . ?
C58 F58C 1.333(5) . ?
C58 F58A 1.348(5) . ?
C59 F59C 1.327(5) . ?
C59 F59A 1.330(5) . ?
C59 F59B 1.335(5) . ?
C60 C65 1.389(5) . ?
C60 C61 1.395(5) . ?
C61 C62 1.391(5) . ?
C61 H61 0.9500 . ?
C62 C63 1.376(6) . ?
C62 C66 1.499(5) . ?
C63 C64 1.385(5) . ?
C63 H63 0.9500 . ?
C64 C65 1.385(5) . ?
C64 C67 1.487(6) . ?
C65 H65 0.9500 . ?
C66 F66C 1.284(7) . ?
C66 F66A 1.289(6) . ?
C66 F66B 1.302(6) . ?
C67 F67A 1.315(6) . ?
C67 F67C 1.318(7) . ?
C67 F67B 1.327(6) . ?
C68 C73 1.391(5) . ?
C68 C69 1.396(5) . ?
C69 C70 1.398(5) . ?
C69 H69 0.9500 . ?
C70 C71 1.374(6) . ?
C70 C74 1.498(6) . ?
C71 C72 1.382(5) . ?
C71 H71 0.9500 . ?
C72 C73 1.383(5) . ?
C72 C75 1.492(5) . ?
C73 H73 0.9500 . ?
C74 F74C 1.299(6) . ?
C74 F74B 1.297(6) . ?
C74 F74A 1.323(6) . ?
C75 F75C 1.320(5) . ?
C75 F75A 1.338(5) . ?
C75 F75B 1.356(5) . ?

loop_
_geom_torsion_atom_site_label_1
_geom_torsion_atom_site_label_2
_geom_torsion_atom_site_label_3
_geom_torsion_atom_site_label_4
_geom_torsion
_geom_torsion_site_symmetry_1
_geom_torsion_site_symmetry_2
_geom_torsion_site_symmetry_3
_geom_torsion_site_symmetry_4
_geom_torsion_publ_flag
C4 N1 C1 N2 -169.9(4) . . . . ?
C2 N1 C1 N2 -4.5(5) . . . . ?
C4 N1 C1 MO1 8.1(6) . . . . ?
C2 N1 C1 MO1 173.5(3) . . . . ?
N1 C1 N2 C13 171.8(4) . . . . ?
MO1 C1 N2 C13 -6.5(5) . . . . ?
N1 C1 N2 C3 -1.1(5) . . . . ?
MO1 C1 N2 C3 -179.4(3) . . . . ?
C1 N1 C2 C3 8.0(6) . . . . ?
C4 N1 C2 C3 174.2(4) . . . . ?
C1 N2 C3 C2 5.9(5) . . . . ?
C13 N2 C3 C2 -167.3(4) . . . . ?
N1 C2 C3 N2 -7.8(5) . . . . ?
C1 N1 C4 C9 -113.8(5) . . . . ?
C2 N1 C4 C9 82.0(5) . . . . ?
C1 N1 C4 C5 68.8(5) . . . . ?
C2 N1 C4 C5 -95.4(5) . . . . ?
C9 C4 C5 C6 6.4(6) . . . . ?
N1 C4 C5 C6 -176.3(3) . . . . ?
C9 C4 C5 C10 -173.0(4) . . . . ?
N1 C4 C5 C10 4.3(6) . . . . ?
C4 C5 C6 C7 -2.9(6) . . . . ?
C10 C5 C6 C7 176.5(4) . . . . ?
C5 C6 C7 C8 -1.6(6) . . . . ?
C5 C6 C7 C11 178.0(4) . . . . ?
C6 C7 C8 C9 3.1(6) . . . . ?
C11 C7 C8 C9 -176.6(4) . . . . ?
C5 C4 C9 C8 -5.1(6) . . . . ?
N1 C4 C9 C8 177.7(3) . . . . ?
C5 C4 C9 C12 175.9(4) . . . . ?
N1 C4 C9 C12 -1.4(6) . . . . ?
C7 C8 C9 C4 0.2(6) . . . . ?
C7 C8 C9 C12 179.3(4) . . . . ?
C1 N2 C13 C14 -71.9(5) . . . . ?
C3 N2 C13 C14 100.4(5) . . . . ?
C1 N2 C13 C18 110.6(4) . . . . ?
C3 N2 C13 C18 -77.1(5) . . . . ?
C18 C13 C14 C15 -5.8(5) . . . . ?
N2 C13 C14 C15 176.8(3) . . . . ?
C18 C13 C14 C19 170.6(4) . . . . ?
N2 C13 C14 C19 -6.8(5) . . . . ?
C13 C14 C15 C16 2.7(6) . . . . ?
C19 C14 C15 C16 -173.8(4) . . . . ?
C14 C15 C16 C17 1.3(6) . . . . ?
C14 C15 C16 C20 -179.7(4) . . . . ?
C15 C16 C17 C18 -2.5(6) . . . . ?
C20 C16 C17 C18 178.5(4) . . . . ?
C16 C17 C18 C13 -0.4(6) . . . . ?
C16 C17 C18 C21 177.9(4) . . . . ?
C14 C13 C18 C17 4.7(6) . . . . ?
N2 C13 C18 C17 -177.9(3) . . . . ?
C14 C13 C18 C21 -173.6(4) . . . . ?
N2 C13 C18 C21 3.8(6) . . . . ?
N3 C22 C23 C24 177.1(5) . . . . ?
C27 C22 C23 C24 0.5(7) . . . . ?
N3 C22 C23 C28 -2.5(7) . . . . ?
C27 C22 C23 C28 -179.1(4) . . . . ?
C22 C23 C24 C25 -0.9(9) . . . . ?
C28 C23 C24 C25 178.8(6) . . . . ?
C23 C24 C25 C26 1.4(11) . . . . ?
C24 C25 C26 C27 -1.6(11) . . . . ?
C25 C26 C27 C22 1.1(8) . . . . ?
C25 C26 C27 C29 -179.4(6) . . . . ?
N3 C22 C27 C26 -177.3(4) . . . . ?
C23 C22 C27 C26 -0.6(7) . . . . ?
N3 C22 C27 C29 3.2(6) . . . . ?
C23 C22 C27 C29 179.9(4) . . . . ?
N3 MO1 C30 C31 16.5(5) . . . . ?
O1 MO1 C30 C31 -114.8(4) . . . . ?
C1 MO1 C30 C31 115.0(5) . . . . ?
MO1 C30 C31 C34 16.2(6) . . . . ?
MO1 C30 C31 C33 -108.2(5) . . . . ?
MO1 C30 C31 C32 135.1(4) . . . . ?
C30 C31 C34 C35 -125.4(4) . . . . ?
C33 C31 C34 C35 -3.7(5) . . . . ?
C32 C31 C34 C35 115.7(4) . . . . ?
C30 C31 C34 C39 56.0(4) . . . . ?
C33 C31 C34 C39 177.7(3) . . . . ?
C32 C31 C34 C39 -62.9(4) . . . . ?
C39 C34 C35 C36 -1.4(6) . . . . ?
C31 C34 C35 C36 180.0(4) . . . . ?
C34 C35 C36 C37 -0.3(7) . . . . ?
C35 C36 C37 C38 2.0(8) . . . . ?
C36 C37 C38 C39 -1.9(7) . . . . ?
C37 C38 C39 C34 0.2(6) . . . . ?
C35 C34 C39 C38 1.5(6) . . . . ?
C31 C34 C39 C38 -179.8(4) . . . . ?
MO1 O1 C40 C41 -157.2(7) . . . . ?
MO1 O1 C40 C43 -37.2(9) . . . . ?
MO1 O1 C40 C42 81.0(8) . . . . ?
MO1 O1 C40 C43A -86.1(8) . . . . ?
MO1 O1 C40 C42A 32.4(10) . . . . ?
MO1 O1 C40 C41A 148.3(8) . . . . ?
O1 C40 C41 F2 71.2(8) . . . . ?
C43 C40 C41 F2 -46.5(9) . . . . ?
C42 C40 C41 F2 -167.0(7) . . . . ?
O1 C40 C41 F3 -168.5(6) . . . . ?
C43 C40 C41 F3 73.7(8) . . . . ?
C42 C40 C41 F3 -46.8(9) . . . . ?
O1 C40 C41 F1 -55.7(10) . . . . ?
C43 C40 C41 F1 -173.5(9) . . . . ?
C42 C40 C41 F1 66.0(10) . . . . ?
O1 C40 C42 F4 -43.2(11) . . . . ?
C41 C40 C42 F4 -163.8(10) . . . . ?
C43 C40 C42 F4 74.3(10) . . . . ?
O1 C40 C42 F5 79.5(6) . . . . ?
C41 C40 C42 F5 -41.1(8) . . . . ?
C43 C40 C42 F5 -163.0(6) . . . . ?
O1 C40 C42 F6 -159.4(6) . . . . ?
C41 C40 C42 F6 79.9(8) . . . . ?
C43 C40 C42 F6 -42.0(8) . . . . ?
O1 C40 C43 F8 -53.9(10) . . . . ?
C41 C40 C43 F8 64.7(11) . . . . ?
C42 C40 C43 F8 -173.5(9) . . . . ?
O1 C40 C43 F9 -158.2(7) . . . . ?
C41 C40 C43 F9 -39.6(10) . . . . ?
C42 C40 C43 F9 82.2(9) . . . . ?
O1 C40 C43 F7 74.9(8) . . . . ?
C41 C40 C43 F7 -166.5(7) . . . . ?
C42 C40 C43 F7 -44.7(8) . . . . ?
O1 C40 C41A F2A -166.3(14) . . . . ?
C43A C40 C41A F2A 77.5(17) . . . . ?
C42A C40 C41A F2A -46.6(17) . . . . ?
O1 C40 C41A F3A -50.7(10) . . . . ?
C43A C40 C41A F3A -167.0(9) . . . . ?
C42A C40 C41A F3A 68.9(10) . . . . ?
O1 C40 C41A F1A 64.8(13) . . . . ?
C43A C40 C41A F1A -51.5(14) . . . . ?
C42A C40 C41A F1A -175.6(12) . . . . ?
O1 C40 C42A F4A 52(2) . . . . ?
C43A C40 C42A F4A 168(2) . . . . ?
C41A C40 C42A F4A -62(2) . . . . ?
O1 C40 C42A F6A -61.0(12) . . . . ?
C43A C40 C42A F6A 55.0(13) . . . . ?
C41A C40 C42A F6A -175.2(12) . . . . ?
O1 C40 C42A F5A -177.2(8) . . . . ?
C43A C40 C42A F5A -61.3(11) . . . . ?
C41A C40 C42A F5A 68.5(11) . . . . ?
O1 C40 C43A F9A 176.3(10) . . . . ?
C42A C40 C43A F9A 55.5(11) . . . . ?
C41A C40 C43A F9A -67.7(12) . . . . ?
O1 C40 C43A F7A -66.2(9) . . . . ?
C42A C40 C43A F7A 172.9(9) . . . . ?
C41A C40 C43A F7A 49.8(11) . . . . ?
O1 C40 C43A F8A 50.6(8) . . . . ?
C42A C40 C43A F8A -70.3(9) . . . . ?
C41A C40 C43A F8A 166.6(8) . . . . ?
C68 B1 C44 C45 -17.9(5) . . . . ?
C52 B1 C44 C45 -133.8(3) . . . . ?
C60 B1 C44 C45 105.7(4) . . . . ?
C68 B1 C44 C49 162.7(3) . . . . ?
C52 B1 C44 C49 46.8(4) . . . . ?
C60 B1 C44 C49 -73.6(4) . . . . ?
C49 C44 C45 C46 -2.0(5) . . . . ?
B1 C44 C45 C46 178.6(3) . . . . ?
C44 C45 C46 C47 0.1(6) . . . . ?
C44 C45 C46 C50 -177.4(4) . . . . ?
C45 C46 C47 C48 1.2(6) . . . . ?
C50 C46 C47 C48 178.7(4) . . . . ?
C46 C47 C48 C49 -0.5(6) . . . . ?
C46 C47 C48 C51 -176.4(4) . . . . ?
C47 C48 C49 C44 -1.5(6) . . . . ?
C51 C48 C49 C44 174.4(4) . . . . ?
C45 C44 C49 C48 2.7(5) . . . . ?
B1 C44 C49 C48 -177.9(3) . . . . ?
C47 C46 C50 F50E 88.1(18) . . . . ?
C45 C46 C50 F50E -94.3(18) . . . . ?
C47 C46 C50 F50C -104.1(7) . . . . ?
C45 C46 C50 F50C 73.5(7) . . . . ?
C47 C46 C50 F50F -148.6(13) . . . . ?
C45 C46 C50 F50F 29.0(13) . . . . ?
C47 C46 C50 F50B 22.4(6) . . . . ?
C45 C46 C50 F50B -160.1(5) . . . . ?
C47 C46 C50 F50A 135.9(5) . . . . ?
C45 C46 C50 F50A -46.5(6) . . . . ?
C47 C46 C50 F50D -41.9(11) . . . . ?
C45 C46 C50 F50D 135.7(10) . . . . ?
C49 C48 C51 F51C -76.3(5) . . . . ?
C47 C48 C51 F51C 99.7(5) . . . . ?
C49 C48 C51 F51A 161.3(4) . . . . ?
C47 C48 C51 F51A -22.8(6) . . . . ?
C49 C48 C51 F51B 43.7(5) . . . . ?
C47 C48 C51 F51B -140.3(4) . . . . ?
C44 B1 C52 C57 -163.3(3) . . . . ?
C68 B1 C52 C57 75.1(4) . . . . ?
C60 B1 C52 C57 -46.5(4) . . . . ?
C44 B1 C52 C53 20.3(4) . . . . ?
C68 B1 C52 C53 -101.4(4) . . . . ?
C60 B1 C52 C53 137.1(3) . . . . ?
C57 C52 C53 C54 2.9(5) . . . . ?
B1 C52 C53 C54 179.5(3) . . . . ?
C52 C53 C54 C55 -2.1(6) . . . . ?
C52 C53 C54 C58 -179.7(3) . . . . ?
C53 C54 C55 C56 -0.2(6) . . . . ?
C58 C54 C55 C56 177.4(4) . . . . ?
C54 C55 C56 C57 1.5(6) . . . . ?
C54 C55 C56 C59 -174.7(4) . . . . ?
C55 C56 C57 C52 -0.5(6) . . . . ?
C59 C56 C57 C52 175.7(3) . . . . ?
C53 C52 C57 C56 -1.6(5) . . . . ?
B1 C52 C57 C56 -178.3(3) . . . . ?
C55 C54 C58 F58B -94.2(5) . . . . ?
C53 C54 C58 F58B 83.5(5) . . . . ?
C55 C54 C58 F58C 145.1(4) . . . . ?
C53 C54 C58 F58C -37.2(6) . . . . ?
C55 C54 C58 F58A 25.7(5) . . . . ?
C53 C54 C58 F58A -156.7(4) . . . . ?
C55 C56 C59 F59C -30.1(5) . . . . ?
C57 C56 C59 F59C 153.7(4) . . . . ?
C55 C56 C59 F59A 89.5(5) . . . . ?
C57 C56 C59 F59A -86.7(5) . . . . ?
C55 C56 C59 F59B -151.1(4) . . . . ?
C57 C56 C59 F59B 32.6(5) . . . . ?
C44 B1 C60 C65 96.2(4) . . . . ?
C68 B1 C60 C65 -139.8(3) . . . . ?
C52 B1 C60 C65 -23.6(5) . . . . ?
C44 B1 C60 C61 -76.2(4) . . . . ?
C68 B1 C60 C61 47.8(5) . . . . ?
C52 B1 C60 C61 164.0(3) . . . . ?
C65 C60 C61 C62 2.4(6) . . . . ?
B1 C60 C61 C62 175.3(3) . . . . ?
C60 C61 C62 C63 -2.0(6) . . . . ?
C60 C61 C62 C66 -178.8(4) . . . . ?
C61 C62 C63 C64 0.8(6) . . . . ?
C66 C62 C63 C64 177.6(4) . . . . ?
C62 C63 C64 C65 -0.3(6) . . . . ?
C62 C63 C64 C67 -178.4(4) . . . . ?
C63 C64 C65 C60 0.8(6) . . . . ?
C67 C64 C65 C60 178.9(4) . . . . ?
C61 C60 C65 C64 -1.8(6) . . . . ?
B1 C60 C65 C64 -174.6(4) . . . . ?
C63 C62 C66 F66C -99.4(6) . . . . ?
C61 C62 C66 F66C 77.5(6) . . . . ?
C63 C62 C66 F66A 140.4(5) . . . . ?
C61 C62 C66 F66A -42.8(7) . . . . ?
C63 C62 C66 F66B 20.2(7) . . . . ?
C61 C62 C66 F66B -163.0(5) . . . . ?
C65 C64 C67 F67A 164.8(4) . . . . ?
C63 C64 C67 F67A -17.1(7) . . . . ?
C65 C64 C67 F67C -75.7(5) . . . . ?
C63 C64 C67 F67C 102.4(5) . . . . ?
C65 C64 C67 F67B 43.3(7) . . . . ?
C63 C64 C67 F67B -138.6(5) . . . . ?
C44 B1 C68 C73 -46.9(4) . . . . ?
C52 B1 C68 C73 72.9(4) . . . . ?
C60 B1 C68 C73 -166.4(3) . . . . ?
C44 B1 C68 C69 141.7(3) . . . . ?
C52 B1 C68 C69 -98.6(4) . . . . ?
C60 B1 C68 C69 22.1(5) . . . . ?
C73 C68 C69 C70 0.1(5) . . . . ?
B1 C68 C69 C70 171.8(3) . . . . ?
C68 C69 C70 C71 1.0(6) . . . . ?
C68 C69 C70 C74 179.4(4) . . . . ?
C69 C70 C71 C72 -1.6(6) . . . . ?
C74 C70 C71 C72 -179.9(4) . . . . ?
C70 C71 C72 C73 1.1(6) . . . . ?
C70 C71 C72 C75 -177.3(4) . . . . ?
C71 C72 C73 C68 0.0(6) . . . . ?
C75 C72 C73 C68 178.4(4) . . . . ?
C69 C68 C73 C72 -0.6(5) . . . . ?
B1 C68 C73 C72 -172.7(3) . . . . ?
C71 C70 C74 F74C -10.8(7) . . . . ?
C69 C70 C74 F74C 170.8(5) . . . . ?
C71 C70 C74 F74B 116.1(5) . . . . ?
C69 C70 C74 F74B -62.3(6) . . . . ?
C71 C70 C74 F74A -127.2(5) . . . . ?
C69 C70 C74 F74A 54.4(6) . . . . ?
C73 C72 C75 F75C 107.4(4) . . . . ?
C71 C72 C75 F75C -74.2(5) . . . . ?
C73 C72 C75 F75A -14.8(6) . . . . ?
C71 C72 C75 F75A 163.6(4) . . . . ?
C73 C72 C75 F75B -132.9(4) . . . . ?
C71 C72 C75 F75B 45.4(5) . . . . ?
